data_4106261
loop_
_publ_author_name
'Scott A. Snyder'
'Daniel A. Wespe'
'J. Marian von Hof'

_publ_section_title
;
 A Concise, Stereocontrolled Total Synthesis of Rippertenol
;
_journal_name_full 'Journal of the American Chemical Society'
_journal_page_first 8850
_journal_page_last 8853
_journal_paper_doi 10.1021/ja202859f
_journal_volume 133
_journal_year 2011
_chemical_formula_sum 'C37 H48 O4 Si'
_chemical_formula_weight 584.84
_chemical_name_systematic
; 
 ? 
;
_space_group_IT_number 14
_symmetry_cell_setting monoclinic
_symmetry_space_group_name_Hall '-P 2ybc'
_symmetry_space_group_name_H-M 'P 1 21/c 1'
_atom_sites_solution_hydrogens geom
_atom_sites_solution_primary direct
_atom_sites_solution_secondary difmap
_audit_creation_method SHELXL-97
_cell_angle_alpha 90.00
_cell_angle_beta 95.771(2)
_cell_angle_gamma 90.00
_cell_formula_units_Z 8
_cell_length_a 8.8772(13)
_cell_length_b 17.309(3)
_cell_length_c 42.620(6)
_cell_measurement_reflns_used 8115
_cell_measurement_temperature 150(2)
_cell_measurement_theta_max 25.49
_cell_measurement_theta_min 2.25
_cell_volume 6515.6(17)
_computing_cell_refinement 'Bruker SAINT'
_computing_data_collection 'Bruker APEX2'
_computing_data_reduction 'Bruker SAINT'
_computing_molecular_graphics 'Bruker SHELXTL'
_computing_publication_material 'Bruker SHELXTL'
_computing_structure_refinement 'SHELXL-97 (Sheldrick, 2008)'
_computing_structure_solution 'SHELXS-97 (Sheldrick, 2008)'
_diffrn_ambient_temperature 150(2)
_diffrn_measured_fraction_theta_full 1.000
_diffrn_measured_fraction_theta_max 1.000
_diffrn_measurement_device_type 'Bruker APEX-II CCD'
_diffrn_measurement_method '\f and \w scans'
_diffrn_radiation_monochromator graphite
_diffrn_radiation_source 'fine-focus sealed tube'
_diffrn_radiation_type MoK\a
_diffrn_radiation_wavelength 0.71073
_diffrn_reflns_av_R_equivalents 0.1767
_diffrn_reflns_av_sigmaI/netI 0.1292
_diffrn_reflns_limit_h_max 11
_diffrn_reflns_limit_h_min -11
_diffrn_reflns_limit_k_max 22
_diffrn_reflns_limit_k_min -22
_diffrn_reflns_limit_l_max 54
_diffrn_reflns_limit_l_min -54
_diffrn_reflns_number 82710
_diffrn_reflns_theta_full 27.10
_diffrn_reflns_theta_max 27.10
_diffrn_reflns_theta_min 1.27
_exptl_absorpt_coefficient_mu 0.110
_exptl_absorpt_correction_T_max 0.9967
_exptl_absorpt_correction_T_min 0.9837
_exptl_absorpt_correction_type empirical
_exptl_absorpt_process_details SADABS
_exptl_crystal_colour COLORLESS
_exptl_crystal_density_diffrn 1.192
_exptl_crystal_description BLOCK
_exptl_crystal_F_000 2528
_exptl_crystal_size_max 0.15
_exptl_crystal_size_mid 0.09
_exptl_crystal_size_min 0.03
_refine_diff_density_max 0.336
_refine_diff_density_min -0.354
_refine_diff_density_rms 0.062
_refine_ls_extinction_method none
_refine_ls_goodness_of_fit_ref 1.002
_refine_ls_hydrogen_treatment constr
_refine_ls_matrix_type full
_refine_ls_number_parameters 769
_refine_ls_number_reflns 14374
_refine_ls_number_restraints 0
_refine_ls_restrained_S_all 1.002
_refine_ls_R_factor_all 0.1555
_refine_ls_R_factor_gt 0.0608
_refine_ls_shift/su_max 0.000
_refine_ls_shift/su_mean 0.000
_refine_ls_structure_factor_coef Fsqd
_refine_ls_weighting_details 'calc w=1/[\s^2^(Fo^2^)+(0.0355P)^2^+0.8595P] where P=(Fo^2^+2Fc^2^)/3'
_refine_ls_weighting_scheme calc
_refine_ls_wR_factor_gt 0.1004
_refine_ls_wR_factor_ref 0.1305
_reflns_number_gt 7170
_reflns_number_total 14374
_reflns_threshold_expression >2sigma(I)
_cod_data_source_file ja202859f_si_003.cif
_cod_data_source_block dwws10
_cod_original_cell_volume 6515.6(16)
_cod_database_code 4106261

loop_
_symmetry_equiv_pos_as_xyz
'x, y, z'
'-x, y+1/2, -z+1/2'
'-x, -y, -z'
'x, -y-1/2, z-1/2'

loop_
_atom_site_label
_atom_site_type_symbol
_atom_site_fract_x
_atom_site_fract_y
_atom_site_fract_z
_atom_site_U_iso_or_equiv
_atom_site_adp_type
_atom_site_occupancy
_atom_site_symmetry_multiplicity
_atom_site_calc_flag
_atom_site_refinement_flags
Si1 Si -0.58036(9) -0.73771(5) -0.239014(19) 0.0238(2) Uani 1 1 d .
O1 O -0.6465(2) -0.65901(11) -0.25682(4) 0.0270(5) Uani 1 1 d .
O2 O -0.8007(2) -0.65971(11) -0.41486(5) 0.0324(5) Uani 1 1 d .
O3 O -0.9269(2) -0.43654(11) -0.37844(4) 0.0277(5) Uani 1 1 d .
O4 O -0.8894(2) -0.49936(11) -0.42587(4) 0.0287(5) Uani 1 1 d .
C1 C -0.9466(3) -0.65400(16) -0.32771(7) 0.0230(7) Uani 1 1 d .
C2 C -0.7046(3) -0.64823(16) -0.28917(6) 0.0223(7) Uani 1 1 d .
H2A H -0.6540 -0.6858 -0.3025 0.027 Uiso 1 1 calc R
C3 C -0.6671(3) -0.56637(16) -0.29915(6) 0.0232(7) Uani 1 1 d .
C4 C -0.6570(3) -0.49470(16) -0.34854(6) 0.0246(7) Uani 1 1 d .
H4A H -0.6798 -0.4418 -0.3409 0.030 Uiso 1 1 calc R
C5 C -0.6923(3) -0.49646(16) -0.38431(6) 0.0249(7) Uani 1 1 d .
H5A H -0.6450 -0.5440 -0.3923 0.030 Uiso 1 1 calc R
C6 C -0.9263(3) -0.57685(15) -0.37930(6) 0.0209(6) Uani 1 1 d .
H6A H -1.0390 -0.5717 -0.3808 0.025 Uiso 1 1 calc R
C7 C -0.5203(5) -0.9158(2) -0.30219(9) 0.0655(12) Uani 1 1 d .
H7A H -0.5808 -0.9570 -0.3112 0.079 Uiso 1 1 calc R
C8 C -0.7380(3) -0.78953(16) -0.22184(7) 0.0257(7) Uani 1 1 d .
C9 C -0.3174(4) -0.65088(19) -0.21664(8) 0.0440(9) Uani 1 1 d .
H9A H -0.2546 -0.6306 -0.1982 0.066 Uiso 1 1 calc R
H9B H -0.3634 -0.6078 -0.2291 0.066 Uiso 1 1 calc R
H9C H -0.2543 -0.6813 -0.2296 0.066 Uiso 1 1 calc R
C10 C -0.5297(4) -0.65316(19) -0.18331(7) 0.0403(9) Uani 1 1 d .
H10A H -0.4593 -0.6338 -0.1659 0.060 Uiso 1 1 calc R
H10B H -0.6077 -0.6849 -0.1748 0.060 Uiso 1 1 calc R
H10C H -0.5777 -0.6095 -0.1950 0.060 Uiso 1 1 calc R
C11 C -0.3746(3) -0.77254(17) -0.18693(7) 0.0325(8) Uani 1 1 d .
H11A H -0.3043 -0.7546 -0.1692 0.049 Uiso 1 1 calc R
H11B H -0.3202 -0.8052 -0.2008 0.049 Uiso 1 1 calc R
H11C H -0.4561 -0.8025 -0.1789 0.049 Uiso 1 1 calc R
C12 C -0.4927(3) -0.51512(19) -0.33635(7) 0.0347(8) Uani 1 1 d .
H12A H -0.4473 -0.5488 -0.3516 0.042 Uiso 1 1 calc R
H12B H -0.4308 -0.4676 -0.3333 0.042 Uiso 1 1 calc R
C13 C -0.4963(3) -0.80428(18) -0.26718(7) 0.0303(7) Uani 1 1 d .
C14 C -0.7327(4) -0.86728(19) -0.21343(8) 0.0448(9) Uani 1 1 d .
H14A H -0.6489 -0.8978 -0.2182 0.054 Uiso 1 1 calc R
C15 C -1.1069(4) -0.41648(18) -0.42421(7) 0.0408(9) Uani 1 1 d .
H15A H -1.0539 -0.3706 -0.4316 0.049 Uiso 1 1 calc R
H15B H -1.2162 -0.4113 -0.4312 0.049 Uiso 1 1 calc R
C16 C -0.9667(3) -0.72187(16) -0.38200(7) 0.0267(7) Uani 1 1 d .
H16A H -0.9352 -0.7694 -0.3925 0.032 Uiso 1 1 calc R
H16B H -1.0778 -0.7166 -0.3866 0.032 Uiso 1 1 calc R
C17 C -0.5786(4) -0.8651(2) -0.28126(8) 0.0553(11) Uani 1 1 d .
H17A H -0.6796 -0.8725 -0.2764 0.066 Uiso 1 1 calc R
C18 C -0.8694(3) -0.58975(15) -0.34447(6) 0.0196(6) Uani 1 1 d .
C19 C -0.4986(3) -0.55730(18) -0.30479(7) 0.0349(8) Uani 1 1 d .
H19A H -0.4442 -0.5271 -0.2875 0.042 Uiso 1 1 calc R
H19B H -0.4501 -0.6087 -0.3055 0.042 Uiso 1 1 calc R
C20 C -0.9754(4) -0.7810(2) -0.19809(8) 0.0458(9) Uani 1 1 d .
H20A H -1.0572 -0.7505 -0.1924 0.055 Uiso 1 1 calc R
C21 C -1.0830(3) -0.42158(18) -0.38875(7) 0.0347(8) Uani 1 1 d .
H21A H -1.1143 -0.3724 -0.3794 0.042 Uiso 1 1 calc R
H21B H -1.1465 -0.4635 -0.3814 0.042 Uiso 1 1 calc R
C22 C -0.9262(3) -0.72921(15) -0.34611(6) 0.0258(7) Uani 1 1 d .
H22A H -0.9904 -0.7699 -0.3380 0.031 Uiso 1 1 calc R
H22B H -0.8195 -0.7461 -0.3421 0.031 Uiso 1 1 calc R
C23 C -1.0453(3) -0.48886(18) -0.43790(7) 0.0344(8) Uani 1 1 d .
H23A H -1.1054 -0.5340 -0.4323 0.041 Uiso 1 1 calc R
H23B H -1.0535 -0.4849 -0.4612 0.041 Uiso 1 1 calc R
C24 C -0.8632(3) -0.74806(19) -0.21397(7) 0.0325(8) Uani 1 1 d .
H24A H -0.8719 -0.6951 -0.2197 0.039 Uiso 1 1 calc R
C25 C -0.8897(3) -0.65265(16) -0.39509(7) 0.0228(7) Uani 1 1 d .
C26 C -0.6231(4) -0.42679(17) -0.39945(7) 0.0372(8) Uani 1 1 d .
H26A H -0.6476 -0.4289 -0.4224 0.056 Uiso 1 1 calc R
H26B H -0.5129 -0.4275 -0.3944 0.056 Uiso 1 1 calc R
H26C H -0.6643 -0.3792 -0.3913 0.056 Uiso 1 1 calc R
C27 C -0.2926(5) -0.8465(2) -0.29694(11) 0.0727(14) Uani 1 1 d .
H27A H -0.1925 -0.8390 -0.3024 0.087 Uiso 1 1 calc R
C28 C -1.1164(3) -0.63712(17) -0.32671(7) 0.0282(7) Uani 1 1 d .
H28A H -1.1654 -0.6323 -0.3483 0.042 Uiso 1 1 calc R
H28B H -1.1287 -0.5888 -0.3153 0.042 Uiso 1 1 calc R
H28C H -1.1633 -0.6795 -0.3159 0.042 Uiso 1 1 calc R
C29 C -0.4425(3) -0.70249(17) -0.20557(7) 0.0271(7) Uani 1 1 d .
C30 C -0.8472(4) -0.9011(2) -0.19827(10) 0.0630(12) Uani 1 1 d .
H30A H -0.8416 -0.9545 -0.1932 0.076 Uiso 1 1 calc R
C31 C -0.9679(4) -0.8587(3) -0.19055(8) 0.0572(12) Uani 1 1 d .
H31A H -1.0457 -0.8823 -0.1801 0.069 Uiso 1 1 calc R
C32 C -0.7117(4) -0.50539(17) -0.27581(7) 0.0386(8) Uani 1 1 d .
H32A H -0.8210 -0.5080 -0.2743 0.058 Uiso 1 1 calc R
H32B H -0.6851 -0.4540 -0.2831 0.058 Uiso 1 1 calc R
H32C H -0.6575 -0.5152 -0.2550 0.058 Uiso 1 1 calc R
C33 C -0.7478(3) -0.55225(15) -0.33177(6) 0.0198(6) Uani 1 1 d .
C34 C -0.8748(3) -0.66266(17) -0.29347(6) 0.0258(7) Uani 1 1 d .
H34A H -0.9247 -0.6260 -0.2800 0.031 Uiso 1 1 calc R
H34B H -0.8948 -0.7156 -0.2861 0.031 Uiso 1 1 calc R
C35 C -0.3758(5) -0.9061(2) -0.30967(8) 0.0551(11) Uani 1 1 d .
H35A H -0.3340 -0.9410 -0.3237 0.066 Uiso 1 1 calc R
C36 C -0.3509(4) -0.7964(2) -0.27608(9) 0.0603(12) Uani 1 1 d .
H36A H -0.2894 -0.7551 -0.2675 0.072 Uiso 1 1 calc R
C37 C -0.8628(3) -0.50247(16) -0.39266(6) 0.0239(7) Uani 1 1 d .
Si2 Si -0.90888(9) -0.56732(5) -0.100329(19) 0.0237(2) Uani 1 1 d .
O5 O -0.8796(2) -0.49770(11) -0.07447(4) 0.0294(5) Uani 1 1 d .
O6 O -0.6967(2) -0.12396(11) -0.09505(4) 0.0302(5) Uani 1 1 d .
O7 O -0.5742(2) -0.08427(10) -0.03183(4) 0.0243(5) Uani 1 1 d .
O8 O -0.5163(2) -0.19389(11) -0.00085(4) 0.0245(5) Uani 1 1 d .
C38 C -1.2165(4) -0.5603(2) -0.08934(9) 0.0550(11) Uani 1 1 d .
H38A H -1.3053 -0.5871 -0.0827 0.082 Uiso 1 1 calc R
H38B H -1.2419 -0.5382 -0.1104 0.082 Uiso 1 1 calc R
H38C H -1.1860 -0.5190 -0.0743 0.082 Uiso 1 1 calc R
C39 C -1.0756(4) -0.43397(18) -0.17668(8) 0.0425(9) Uani 1 1 d .
H39A H -1.1383 -0.3895 -0.1796 0.051 Uiso 1 1 calc R
C40 C -0.9731(3) -0.28092(15) -0.02426(7) 0.0253(7) Uani 1 1 d .
H40A H -1.0234 -0.2745 -0.0047 0.030 Uiso 1 1 calc R
H40B H -1.0255 -0.2480 -0.0410 0.030 Uiso 1 1 calc R
C41 C -1.0568(4) -0.6565(2) -0.05793(7) 0.0461(9) Uani 1 1 d .
H41A H -1.1498 -0.6815 -0.0525 0.069 Uiso 1 1 calc R
H41B H -1.0249 -0.6174 -0.0420 0.069 Uiso 1 1 calc R
H41C H -0.9768 -0.6954 -0.0585 0.069 Uiso 1 1 calc R
C42 C -0.3264(3) -0.09395(17) -0.00313(7) 0.0316(8) Uani 1 1 d .
H42A H -0.2172 -0.0857 -0.0049 0.038 Uiso 1 1 calc R
H42B H -0.3543 -0.0650 0.0155 0.038 Uiso 1 1 calc R
C43 C -0.9765(3) -0.36654(16) -0.03467(7) 0.0304(7) Uani 1 1 d .
H43A H -1.0470 -0.3734 -0.0540 0.037 Uiso 1 1 calc R
H43B H -1.0109 -0.3996 -0.0178 0.037 Uiso 1 1 calc R
C44 C -0.5650(3) -0.34752(16) -0.08244(7) 0.0237(7) Uani 1 1 d .
C45 C -1.0268(4) -0.47065(19) -0.20247(8) 0.0443(9) Uani 1 1 d .
H45A H -1.0566 -0.4523 -0.2232 0.053 Uiso 1 1 calc R
C46 C -0.5420(3) -0.68675(18) -0.05764(8) 0.0353(8) Uani 1 1 d .
H46A H -0.4788 -0.6817 -0.0384 0.042 Uiso 1 1 calc R
C47 C -0.4180(3) -0.06436(17) -0.03264(7) 0.0290(7) Uani 1 1 d .
H47A H -0.4075 -0.0075 -0.0340 0.035 Uiso 1 1 calc R
H47B H -0.3794 -0.0874 -0.0515 0.035 Uiso 1 1 calc R
C48 C -0.5243(4) -0.74876(19) -0.07728(8) 0.0384(8) Uani 1 1 d .
H48A H -0.4487 -0.7865 -0.0716 0.046 Uiso 1 1 calc R
C49 C -0.8937(3) -0.56208(18) -0.16788(7) 0.0330(8) Uani 1 1 d .
H49A H -0.8307 -0.6065 -0.1653 0.040 Uiso 1 1 calc R
C50 C -1.1332(4) -0.68062(19) -0.11476(8) 0.0449(9) Uani 1 1 d .
H50A H -1.2275 -0.7048 -0.1097 0.067 Uiso 1 1 calc R
H50B H -1.0534 -0.7198 -0.1144 0.067 Uiso 1 1 calc R
H50C H -1.1487 -0.6574 -0.1358 0.067 Uiso 1 1 calc R
C51 C -0.6162(4) -0.75595(18) -0.10514(7) 0.0364(8) Uani 1 1 d .
H51A H -0.6033 -0.7983 -0.1188 0.044 Uiso 1 1 calc R
C52 C -0.6440(3) -0.42733(16) -0.08222(7) 0.0284(7) Uani 1 1 d .
H52A H -0.6433 -0.4511 -0.1033 0.034 Uiso 1 1 calc R
H52B H -0.5848 -0.4612 -0.0669 0.034 Uiso 1 1 calc R
C53 C -0.8070(3) -0.42381(16) -0.07385(7) 0.0250(7) Uani 1 1 d .
H53A H -0.8659 -0.3896 -0.0895 0.030 Uiso 1 1 calc R
C54 C -0.6517(3) -0.63212(17) -0.06598(7) 0.0300(7) Uani 1 1 d .
H54A H -0.6622 -0.5895 -0.0523 0.036 Uiso 1 1 calc R
C55 C -0.8133(3) -0.38908(16) -0.04116(7) 0.0241(7) Uani 1 1 d .
C56 C -0.5998(3) -0.30954(16) -0.11520(7) 0.0281(7) Uani 1 1 d .
H56A H -0.5477 -0.3391 -0.1308 0.034 Uiso 1 1 calc R
H56B H -0.7100 -0.3129 -0.1215 0.034 Uiso 1 1 calc R
C57 C -0.5508(3) -0.22407(16) -0.11637(7) 0.0274(7) Uani 1 1 d .
H57A H -0.4389 -0.2209 -0.1144 0.033 Uiso 1 1 calc R
H57B H -0.5894 -0.2015 -0.1370 0.033 Uiso 1 1 calc R
C58 C -0.7430(4) -0.44314(16) -0.01482(7) 0.0351(8) Uani 1 1 d .
H58A H -0.6369 -0.4533 -0.0179 0.053 Uiso 1 1 calc R
H58B H -0.7991 -0.4920 -0.0155 0.053 Uiso 1 1 calc R
H58C H -0.7483 -0.4185 0.0057 0.053 Uiso 1 1 calc R
C59 C -0.8145(3) -0.12461(17) 0.00386(7) 0.0311(7) Uani 1 1 d .
H59A H -0.7962 -0.0700 -0.0005 0.047 Uiso 1 1 calc R
H59B H -0.7548 -0.1398 0.0235 0.047 Uiso 1 1 calc R
H59C H -0.9223 -0.1325 0.0060 0.047 Uiso 1 1 calc R
C60 C -0.6225(3) -0.29340(16) -0.05799(6) 0.0207(6) Uani 1 1 d .
C61 C -0.9341(4) -0.53437(19) -0.19789(8) 0.0413(9) Uani 1 1 d .
H61A H -0.8979 -0.5594 -0.2155 0.050 Uiso 1 1 calc R
C62 C -0.7278(3) -0.70113(17) -0.11321(7) 0.0315(8) Uani 1 1 d .
H62A H -0.7918 -0.7072 -0.1323 0.038 Uiso 1 1 calc R
C63 C -1.0342(3) -0.46124(17) -0.14664(8) 0.0351(8) Uani 1 1 d .
H63A H -1.0686 -0.4349 -0.1292 0.042 Uiso 1 1 calc R
C64 C -0.7482(3) -0.63746(16) -0.09403(7) 0.0250(7) Uani 1 1 d .
C65 C -0.7312(3) -0.31243(15) -0.04012(6) 0.0207(6) Uani 1 1 d .
C66 C -0.3567(3) -0.17902(17) 0.00106(7) 0.0294(7) Uani 1 1 d .
H66A H -0.3117 -0.2088 -0.0155 0.035 Uiso 1 1 calc R
H66B H -0.3083 -0.1963 0.0218 0.035 Uiso 1 1 calc R
C67 C -0.8038(3) -0.25872(15) -0.01845(6) 0.0205(6) Uani 1 1 d .
H67A H -0.7669 -0.2727 0.0038 0.025 Uiso 1 1 calc R
C68 C -0.3929(3) -0.36034(17) -0.07576(7) 0.0328(8) Uani 1 1 d .
H68A H -0.3401 -0.3110 -0.0774 0.049 Uiso 1 1 calc R
H68B H -0.3591 -0.3969 -0.0912 0.049 Uiso 1 1 calc R
H68C H -0.3700 -0.3813 -0.0545 0.049 Uiso 1 1 calc R
C69 C -0.7678(3) -0.17397(15) -0.02339(6) 0.0214(6) Uani 1 1 d .
H69A H -0.8295 -0.1566 -0.0431 0.026 Uiso 1 1 calc R
C70 C -0.6110(3) -0.17810(16) -0.08997(6) 0.0222(7) Uani 1 1 d .
C71 C -1.0862(3) -0.61783(17) -0.09035(7) 0.0282(7) Uani 1 1 d .
C72 C -0.9425(3) -0.52684(16) -0.14123(7) 0.0251(7) Uani 1 1 d .
C73 C -0.5598(3) -0.21080(15) -0.05747(6) 0.0208(6) Uani 1 1 d .
H73A H -0.4469 -0.2148 -0.0558 0.025 Uiso 1 1 calc R
C74 C -0.6012(3) -0.16416(15) -0.02864(6) 0.0209(6) Uani 1 1 d .

loop_
_atom_site_aniso_label
_atom_site_aniso_U_11
_atom_site_aniso_U_22
_atom_site_aniso_U_33
_atom_site_aniso_U_23
_atom_site_aniso_U_13
_atom_site_aniso_U_12
Si1 0.0213(4) 0.0269(5) 0.0231(4) 0.0045(4) 0.0020(3) 0.0021(4)
O1 0.0304(12) 0.0283(12) 0.0210(11) 0.0062(9) -0.0040(9) 0.0024(9)
O2 0.0315(13) 0.0330(13) 0.0338(13) -0.0073(10) 0.0079(10) -0.0015(10)
O3 0.0336(12) 0.0231(11) 0.0252(11) -0.0018(9) -0.0030(9) 0.0051(10)
O4 0.0373(13) 0.0320(12) 0.0159(11) 0.0030(9) -0.0024(9) -0.0029(10)
C1 0.0201(16) 0.0226(16) 0.0259(17) 0.0024(13) 0.0005(13) -0.0063(13)
C2 0.0212(16) 0.0243(16) 0.0202(16) 0.0031(13) -0.0035(12) -0.0002(13)
C3 0.0239(16) 0.0210(16) 0.0234(16) 0.0027(13) -0.0042(13) -0.0007(13)
C4 0.0257(17) 0.0224(16) 0.0252(17) -0.0013(13) 0.0002(13) -0.0043(13)
C5 0.0278(17) 0.0237(16) 0.0232(16) 0.0008(13) 0.0027(13) -0.0065(14)
C6 0.0183(15) 0.0221(16) 0.0221(16) -0.0001(13) 0.0012(12) -0.0003(12)
C7 0.066(3) 0.075(3) 0.052(3) -0.033(2) -0.010(2) 0.019(2)
C8 0.0239(17) 0.0275(17) 0.0243(17) 0.0045(14) -0.0043(13) 0.0003(14)
C9 0.037(2) 0.052(2) 0.042(2) 0.0113(18) -0.0025(16) -0.0096(17)
C10 0.040(2) 0.044(2) 0.035(2) -0.0019(17) -0.0031(16) 0.0012(17)
C11 0.0289(18) 0.040(2) 0.0269(18) 0.0035(15) -0.0041(14) 0.0009(15)
C12 0.0253(18) 0.043(2) 0.0351(19) 0.0021(16) 0.0001(14) -0.0078(15)
C13 0.0337(19) 0.0322(18) 0.0252(17) 0.0102(15) 0.0034(14) 0.0099(15)
C14 0.029(2) 0.037(2) 0.067(3) 0.0158(19) -0.0026(18) 0.0001(16)
C15 0.048(2) 0.036(2) 0.036(2) 0.0050(17) -0.0080(16) 0.0088(17)
C16 0.0251(17) 0.0203(16) 0.0340(18) -0.0031(14) -0.0011(13) -0.0037(13)
C17 0.039(2) 0.076(3) 0.049(2) -0.031(2) -0.0059(18) 0.009(2)
C18 0.0202(16) 0.0163(15) 0.0221(16) 0.0016(12) 0.0015(12) 0.0012(12)
C19 0.0254(18) 0.0334(19) 0.044(2) 0.0108(16) -0.0057(15) -0.0092(15)
C20 0.0258(19) 0.073(3) 0.039(2) 0.008(2) 0.0070(16) -0.0029(18)
C21 0.037(2) 0.0291(18) 0.036(2) -0.0002(15) -0.0036(15) 0.0110(15)
C22 0.0238(16) 0.0193(16) 0.0340(18) 0.0032(14) 0.0009(13) -0.0050(13)
C23 0.039(2) 0.040(2) 0.0227(18) 0.0041(15) -0.0078(15) -0.0031(16)
C24 0.0294(18) 0.0364(19) 0.0321(18) 0.0064(15) 0.0051(14) 0.0007(15)
C25 0.0211(16) 0.0219(16) 0.0238(17) -0.0008(13) -0.0061(13) 0.0024(13)
C26 0.046(2) 0.0339(19) 0.0314(19) 0.0063(16) 0.0041(16) -0.0139(16)
C27 0.074(3) 0.060(3) 0.094(4) -0.003(3) 0.059(3) 0.007(3)
C28 0.0221(17) 0.0335(19) 0.0288(17) 0.0046(14) 0.0017(13) -0.0028(14)
C29 0.0228(16) 0.0319(18) 0.0263(17) 0.0050(14) 0.0011(13) 0.0015(14)
C30 0.041(2) 0.054(3) 0.090(3) 0.044(2) -0.013(2) -0.015(2)
C31 0.026(2) 0.091(3) 0.053(3) 0.037(2) -0.0043(18) -0.020(2)
C32 0.062(2) 0.0275(18) 0.0240(18) 0.0000(15) -0.0073(16) 0.0030(17)
C33 0.0198(16) 0.0194(16) 0.0199(16) 0.0013(12) 0.0002(12) 0.0034(12)
C34 0.0260(17) 0.0285(17) 0.0225(16) 0.0067(14) 0.0009(13) -0.0012(13)
C35 0.085(3) 0.052(3) 0.031(2) 0.0055(19) 0.020(2) 0.037(2)
C36 0.062(3) 0.044(2) 0.082(3) -0.011(2) 0.046(2) -0.006(2)
C37 0.0311(17) 0.0206(16) 0.0195(16) -0.0009(13) 0.0010(13) -0.0014(14)
Si2 0.0234(4) 0.0206(4) 0.0270(5) -0.0024(4) 0.0020(4) 0.0004(4)
O5 0.0312(12) 0.0226(11) 0.0341(12) -0.0076(10) 0.0021(9) -0.0053(9)
O6 0.0315(12) 0.0303(12) 0.0275(12) 0.0015(10) -0.0035(10) 0.0056(10)
O7 0.0264(11) 0.0202(11) 0.0261(11) -0.0023(9) 0.0010(9) -0.0009(9)
O8 0.0213(11) 0.0303(12) 0.0207(11) -0.0006(9) -0.0036(8) -0.0019(9)
C38 0.032(2) 0.050(2) 0.085(3) -0.004(2) 0.018(2) -0.0032(18)
C39 0.049(2) 0.0224(18) 0.052(2) 0.0026(18) -0.0191(18) 0.0050(16)
C40 0.0226(16) 0.0250(17) 0.0284(17) -0.0006(14) 0.0042(13) 0.0000(13)
C41 0.050(2) 0.056(2) 0.034(2) 0.0011(18) 0.0110(17) -0.0148(19)
C42 0.0251(17) 0.0352(19) 0.0335(19) -0.0049(15) -0.0020(14) -0.0050(14)
C43 0.0247(17) 0.0309(18) 0.0365(19) -0.0082(15) 0.0068(14) -0.0046(14)
C44 0.0186(16) 0.0226(16) 0.0302(18) -0.0048(14) 0.0034(13) 0.0030(13)
C45 0.059(2) 0.029(2) 0.041(2) 0.0072(17) -0.0134(18) -0.0055(18)
C46 0.0328(19) 0.0314(19) 0.040(2) 0.0065(16) -0.0055(15) 0.0012(15)
C47 0.0246(17) 0.0264(17) 0.0362(19) -0.0039(15) 0.0047(14) -0.0039(14)
C48 0.035(2) 0.034(2) 0.046(2) 0.0150(17) 0.0041(17) 0.0126(16)
C49 0.038(2) 0.0288(18) 0.0328(19) 0.0067(15) 0.0049(15) 0.0052(15)
C50 0.043(2) 0.046(2) 0.045(2) -0.0101(18) 0.0052(17) -0.0235(18)
C51 0.046(2) 0.0308(19) 0.034(2) 0.0040(16) 0.0125(16) 0.0127(16)
C52 0.0323(18) 0.0231(17) 0.0301(18) -0.0067(14) 0.0058(14) 0.0002(14)
C53 0.0265(17) 0.0192(16) 0.0292(17) -0.0024(14) 0.0020(13) -0.0020(13)
C54 0.0310(18) 0.0229(17) 0.0354(19) 0.0026(14) 0.0003(15) 0.0010(14)
C55 0.0223(16) 0.0221(16) 0.0280(17) -0.0046(14) 0.0037(13) -0.0010(13)
C56 0.0272(17) 0.0321(18) 0.0253(17) -0.0078(14) 0.0051(13) -0.0001(14)
C57 0.0252(17) 0.0362(19) 0.0210(16) -0.0013(14) 0.0033(13) -0.0023(14)
C58 0.048(2) 0.0230(17) 0.0336(19) 0.0002(15) -0.0004(16) -0.0021(15)
C59 0.0334(19) 0.0291(18) 0.0316(18) -0.0075(15) 0.0071(14) -0.0030(15)
C60 0.0192(15) 0.0233(16) 0.0191(16) 0.0020(13) -0.0012(12) 0.0034(13)
C61 0.057(2) 0.035(2) 0.033(2) 0.0010(16) 0.0092(17) 0.0010(18)
C62 0.0363(19) 0.0269(18) 0.0317(18) 0.0022(15) 0.0050(15) 0.0090(15)
C63 0.0349(19) 0.0290(19) 0.039(2) -0.0085(16) -0.0063(16) 0.0030(15)
C64 0.0266(17) 0.0182(16) 0.0308(18) 0.0016(14) 0.0063(14) -0.0003(13)
C65 0.0201(16) 0.0207(16) 0.0197(16) -0.0016(13) -0.0051(12) 0.0007(12)
C66 0.0224(17) 0.0362(19) 0.0278(18) -0.0020(15) -0.0062(13) 0.0006(14)
C67 0.0213(16) 0.0225(16) 0.0173(15) -0.0030(13) 0.0005(12) 0.0020(12)
C68 0.0264(18) 0.0277(18) 0.045(2) -0.0052(16) 0.0051(15) 0.0035(14)
C69 0.0215(16) 0.0210(16) 0.0213(16) -0.0016(13) 0.0000(12) 0.0028(13)
C70 0.0187(16) 0.0238(17) 0.0236(17) 0.0002(13) -0.0001(13) -0.0052(13)
C71 0.0263(17) 0.0266(17) 0.0319(18) -0.0046(14) 0.0031(14) -0.0019(14)
C72 0.0195(16) 0.0217(16) 0.0332(18) -0.0028(14) -0.0021(13) -0.0015(13)
C73 0.0168(15) 0.0235(16) 0.0216(16) -0.0014(13) -0.0011(12) 0.0011(12)
C74 0.0233(16) 0.0174(15) 0.0206(16) -0.0010(12) -0.0047(13) 0.0001(12)

loop_
_atom_type_symbol
_atom_type_description
_atom_type_scat_dispersion_real
_atom_type_scat_dispersion_imag
_atom_type_scat_source
C C 0.0033 0.0016 'International Tables Vol C Tables 4.2.6.8 and 6.1.1.4'
H H 0.0000 0.0000 'International Tables Vol C Tables 4.2.6.8 and 6.1.1.4'
O O 0.0106 0.0060 'International Tables Vol C Tables 4.2.6.8 and 6.1.1.4'
Si Si 0.0817 0.0704 'International Tables Vol C Tables 4.2.6.8 and 6.1.1.4'

loop_
_geom_angle_atom_site_label_1
_geom_angle_atom_site_label_2
_geom_angle_atom_site_label_3
_geom_angle
O1 Si1 C8 109.41(12)
O1 Si1 C13 111.21(12)
C8 Si1 C13 108.51(14)
O1 Si1 C29 104.86(12)
C8 Si1 C29 108.26(13)
C13 Si1 C29 114.45(14)
C2 O1 Si1 129.09(17)
C21 O3 C37 115.2(2)
C37 O4 C23 114.8(2)
C18 C1 C28 111.3(2)
C18 C1 C22 107.3(2)
C28 C1 C22 109.9(2)
C18 C1 C34 110.7(2)
C28 C1 C34 107.8(2)
C22 C1 C34 110.0(2)
O1 C2 C34 110.5(2)
O1 C2 C3 108.7(2)
C34 C2 C3 111.1(2)
C33 C3 C2 108.0(2)
C33 C3 C32 110.8(2)
C2 C3 C32 112.4(2)
C33 C3 C19 102.5(2)
C2 C3 C19 112.3(2)
C32 C3 C19 110.4(2)
C33 C4 C5 113.3(2)
C33 C4 C12 102.8(2)
C5 C4 C12 115.2(2)
C37 C5 C4 109.5(2)
C37 C5 C26 112.8(2)
C4 C5 C26 110.8(2)
C25 C6 C18 103.7(2)
C25 C6 C37 117.1(2)
C18 C6 C37 112.5(2)
C35 C7 C17 119.5(4)
C24 C8 C14 116.3(3)
C24 C8 Si1 119.6(2)
C14 C8 Si1 123.8(2)
C19 C12 C4 106.8(2)
C17 C13 C36 114.9(3)
C17 C13 Si1 121.3(3)
C36 C13 Si1 123.8(3)
C30 C14 C8 121.3(3)
C21 C15 C23 108.6(2)
C25 C16 C22 111.2(2)
C13 C17 C7 123.1(4)
C33 C18 C1 123.5(2)
C33 C18 C6 119.9(2)
C1 C18 C6 116.1(2)
C12 C19 C3 107.7(2)
C31 C20 C24 119.7(3)
O3 C21 C15 110.6(3)
C1 C22 C16 114.1(2)
O4 C23 C15 109.9(2)
C20 C24 C8 122.5(3)
O2 C25 C16 121.6(3)
O2 C25 C6 125.0(3)
C16 C25 C6 113.2(2)
C35 C27 C36 120.9(4)
C9 C29 C11 111.0(2)
C9 C29 C10 106.9(3)
C11 C29 C10 108.3(2)
C9 C29 Si1 113.0(2)
C11 C29 Si1 109.0(2)
C10 C29 Si1 108.5(2)
C31 C30 C14 121.0(3)
C30 C31 C20 119.1(3)
C18 C33 C4 125.6(2)
C18 C33 C3 125.7(2)
C4 C33 C3 108.4(2)
C2 C34 C1 114.1(2)
C27 C35 C7 119.3(4)
C27 C36 C13 122.3(4)
O4 C37 O3 111.1(2)
O4 C37 C5 107.1(2)
O3 C37 C5 105.9(2)
O4 C37 C6 111.9(2)
O3 C37 C6 109.5(2)
C5 C37 C6 111.3(2)
O5 Si2 C64 108.29(12)
O5 Si2 C72 110.54(12)
C64 Si2 C72 115.07(13)
O5 Si2 C71 105.62(12)
C64 Si2 C71 107.94(13)
C72 Si2 C71 108.92(13)
C53 O5 Si2 135.34(18)
C74 O7 C47 114.3(2)
C74 O8 C66 114.6(2)
C45 C39 C63 120.5(3)
C43 C40 C67 105.9(2)
C66 C42 C47 109.9(2)
C40 C43 C55 107.5(2)
C60 C44 C68 110.8(2)
C60 C44 C56 107.8(2)
C68 C44 C56 109.4(2)
C60 C44 C52 111.1(2)
C68 C44 C52 108.1(2)
C56 C44 C52 109.6(2)
C39 C45 C61 119.2(3)
C54 C46 C48 119.9(3)
O7 C47 C42 109.8(2)
C51 C48 C46 120.0(3)
C61 C49 C72 122.0(3)
C48 C51 C62 119.8(3)
C53 C52 C44 113.9(2)
O5 C53 C55 108.2(2)
O5 C53 C52 113.3(2)
C55 C53 C52 110.6(2)
C46 C54 C64 122.0(3)
C65 C55 C53 108.1(2)
C65 C55 C58 110.6(2)
C53 C55 C58 112.1(2)
C65 C55 C43 103.3(2)
C53 C55 C43 112.5(2)
C58 C55 C43 109.8(2)
C57 C56 C44 113.9(2)
C70 C57 C56 110.9(2)
C65 C60 C44 123.4(3)
C65 C60 C73 120.4(2)
C44 C60 C73 115.9(2)
C45 C61 C49 120.4(3)
C51 C62 C64 121.7(3)
C39 C63 C72 121.7(3)
C62 C64 C54 116.6(3)
C62 C64 Si2 124.8(2)
C54 C64 Si2 118.1(2)
C60 C65 C67 125.5(3)
C60 C65 C55 125.2(3)
C67 C65 C55 109.0(2)
O8 C66 C42 110.8(2)
C65 C67 C69 113.8(2)
C65 C67 C40 102.6(2)
C69 C67 C40 115.6(2)
C67 C69 C74 110.3(2)
C67 C69 C59 110.9(2)
C74 C69 C59 112.9(2)
O6 C70 C57 122.3(3)
O6 C70 C73 125.0(3)
C57 C70 C73 112.6(2)
C38 C71 C50 109.0(3)
C38 C71 C41 108.6(3)
C50 C71 C41 108.2(3)
C38 C71 Si2 110.8(2)
C50 C71 Si2 110.6(2)
C41 C71 Si2 109.6(2)
C49 C72 C63 116.3(3)
C49 C72 Si2 124.0(2)
C63 C72 Si2 119.4(2)
C70 C73 C60 105.0(2)
C70 C73 C74 117.1(2)
C60 C73 C74 112.6(2)
O7 C74 O8 110.5(2)
O7 C74 C69 107.4(2)
O8 C74 C69 106.0(2)
O7 C74 C73 112.3(2)
O8 C74 C73 108.8(2)
C69 C74 C73 111.7(2)

loop_
_geom_bond_atom_site_label_1
_geom_bond_atom_site_label_2
_geom_bond_distance
Si1 O1 1.639(2)
Si1 C8 1.872(3)
Si1 C13 1.872(3)
Si1 C29 1.884(3)
O1 C2 1.435(3)
O2 C25 1.218(3)
O3 C21 1.435(3)
O3 C37 1.436(3)
O4 C37 1.413(3)
O4 C23 1.438(3)
C1 C18 1.522(4)
C1 C28 1.540(4)
C1 C22 1.540(4)
C1 C34 1.540(4)
C2 C34 1.524(4)
C2 C3 1.526(4)
C3 C33 1.518(4)
C3 C32 1.529(4)
C3 C19 1.546(4)
C4 C33 1.506(4)
C4 C5 1.526(4)
C4 C12 1.540(4)
C5 C37 1.523(4)
C5 C26 1.526(4)
C6 C25 1.524(4)
C6 C18 1.536(4)
C6 C37 1.538(4)
C7 C35 1.363(5)
C7 C17 1.388(5)
C8 C24 1.392(4)
C8 C14 1.392(4)
C9 C29 1.537(4)
C10 C29 1.541(4)
C11 C29 1.539(4)
C12 C19 1.536(4)
C13 C17 1.383(4)
C13 C36 1.388(4)
C14 C30 1.388(5)
C15 C21 1.508(4)
C15 C23 1.508(4)
C16 C25 1.514(4)
C16 C22 1.541(4)
C18 C33 1.328(4)
C20 C31 1.383(5)
C20 C24 1.382(4)
C27 C35 1.350(5)
C27 C36 1.380(5)
C30 C31 1.365(5)
Si2 O5 1.636(2)
Si2 C64 1.872(3)
Si2 C72 1.875(3)
Si2 C71 1.886(3)
O5 C53 1.431(3)
O6 C70 1.213(3)
O7 C74 1.412(3)
O7 C47 1.432(3)
O8 C74 1.433(3)
O8 C66 1.435(3)
C38 C71 1.530(4)
C39 C45 1.376(5)
C39 C63 1.379(4)
C40 C43 1.546(4)
C40 C67 1.547(4)
C41 C71 1.534(4)
C42 C66 1.511(4)
C42 C47 1.517(4)
C43 C55 1.552(4)
C44 C60 1.527(4)
C44 C68 1.542(4)
C44 C56 1.546(4)
C44 C52 1.550(4)
C45 C61 1.378(4)
C46 C54 1.378(4)
C46 C48 1.380(4)
C48 C51 1.377(4)
C49 C61 1.379(4)
C49 C72 1.396(4)
C50 C71 1.533(4)
C51 C62 1.390(4)
C52 C53 1.526(4)
C53 C55 1.523(4)
C54 C64 1.402(4)
C55 C65 1.512(4)
C55 C58 1.544(4)
C56 C57 1.544(4)
C57 C70 1.518(4)
C59 C69 1.532(4)
C60 C65 1.329(4)
C60 C73 1.534(4)
C62 C64 1.395(4)
C63 C72 1.402(4)
C65 C67 1.501(4)
C67 C69 1.521(4)
C69 C74 1.528(4)
C70 C73 1.523(4)
C73 C74 1.545(4)
